data_4130332
loop_
_publ_author_name
'Zhou, Jing'
'Kuntze-Fechner, Maximilian W'
'Bertermann, R\"udiger'
'Paul, Ursula S. D.'
'Berthel, Johannes H. J.'
'Friedrich, Alexandra'
'Du, Zhenting'
'Marder, Todd B.'
'Radius, Udo'

_publ_section_title
;
 Preparing (Multi)Fluoroarenes as Building Blocks for Synthesis:
 Nickel-Catalyzed Borylation of Polyfluoroarenes via C-F Bond Cleavage.
;
_journal_issue 16
_journal_name_full 'Journal of the American Chemical Society'
_journal_page_first 5250
_journal_page_last 5253
_journal_paper_doi 10.1021/jacs.6b02337
_journal_volume 138
_journal_year 2016
_chemical_formula_moiety 'C18 H26 B2 F2 O4'
_chemical_formula_sum 'C18 H26 B2 F2 O4'
_chemical_formula_weight 366.01
_space_group_crystal_system monoclinic
_space_group_IT_number 14
_space_group_name_Hall '-P 2yn'
_space_group_name_H-M_alt 'P 1 21/n 1'
_atom_sites_solution_hydrogens geom
_atom_sites_solution_primary iterative
_atom_sites_solution_secondary difmap
_audit_creation_method SHELXL-2014/7
_cell_angle_alpha 90
_cell_angle_beta 99.586(7)
_cell_angle_gamma 90
_cell_formula_units_Z 6
_cell_length_a 6.8480(14)
_cell_length_b 45.132(9)
_cell_length_c 9.3766(15)
_cell_measurement_reflns_used 8026
_cell_measurement_temperature 100(2)
_cell_measurement_theta_max 25.87
_cell_measurement_theta_min 2.71
_cell_volume 2857.5(9)
_computing_cell_refinement 'Saint+ ver. V8.34A (Bruker AXS)'
_computing_data_collection 'APEX2 ver. 2014.9 (Bruker AXS)'
_computing_data_reduction 'Saint+ ver. V8.34A (Bruker AXS)'
_computing_molecular_graphics 'ShelXLe (Huebschle et all, 2011)'
_computing_publication_material 'SHELXL-2014/7 (Sheldrick, 2014)'
_computing_structure_refinement 'SHELXL-2014/7 (Sheldrick, 2014)'
_computing_structure_solution 'SHELXT (Sheldrick, 2014)'
_diffrn_ambient_temperature 100(2)
_diffrn_detector 'CCD area detector (Apex2)'
_diffrn_detector_area_resol_mean 8.333
_diffrn_measured_fraction_theta_full 1.000
_diffrn_measured_fraction_theta_max 0.999
_diffrn_measurement_device_type 'Bruker X8-APEX II'
_diffrn_measurement_method '\f and \w scans'
_diffrn_radiation_monochromator 'multi-layer mirror'
_diffrn_radiation_type MoK\a
_diffrn_radiation_wavelength 0.71073
_diffrn_reflns_av_R_equivalents 0.0444
_diffrn_reflns_av_unetI/netI 0.0348
_diffrn_reflns_Laue_measured_fraction_full 1.000
_diffrn_reflns_Laue_measured_fraction_max 0.999
_diffrn_reflns_limit_h_max 8
_diffrn_reflns_limit_h_min -8
_diffrn_reflns_limit_k_max 57
_diffrn_reflns_limit_k_min -57
_diffrn_reflns_limit_l_max 11
_diffrn_reflns_limit_l_min -11
_diffrn_reflns_number 38452
_diffrn_reflns_point_group_measured_fraction_full 1.000
_diffrn_reflns_point_group_measured_fraction_max 0.999
_diffrn_reflns_theta_full 26.000
_diffrn_reflns_theta_max 26.771
_diffrn_reflns_theta_min 1.805
_diffrn_source 'rotating-anode (Nonius FR-591)'
_exptl_absorpt_coefficient_mu 0.099
_exptl_absorpt_correction_T_max 0.7454
_exptl_absorpt_correction_T_min 0.6588
_exptl_absorpt_correction_type multi-scan
_exptl_absorpt_process_details 'SadAbs 2014/5 (Bruker AXS)'
_exptl_crystal_colour colorless
_exptl_crystal_density_diffrn 1.276
_exptl_crystal_description block
_exptl_crystal_F_000 1164
_exptl_crystal_size_max 0.315
_exptl_crystal_size_mid 0.3
_exptl_crystal_size_min 0.295
_refine_diff_density_max 0.360
_refine_diff_density_min -0.290
_refine_diff_density_rms 0.053
_refine_ls_extinction_method none
_refine_ls_goodness_of_fit_ref 1.140
_refine_ls_hydrogen_treatment constr
_refine_ls_matrix_type full
_refine_ls_number_parameters 373
_refine_ls_number_reflns 6088
_refine_ls_number_restraints 0
_refine_ls_restrained_S_all 1.140
_refine_ls_R_factor_all 0.0773
_refine_ls_R_factor_gt 0.0599
_refine_ls_shift/su_max 0.001
_refine_ls_shift/su_mean 0.000
_refine_ls_structure_factor_coef Fsqd
_refine_ls_weighting_details 'w=1/[\s^2^(Fo^2^)+(0.0351P)^2^+3.0374P] where P=(Fo^2^+2Fc^2^)/3'
_refine_ls_weighting_scheme calc
_refine_ls_wR_factor_gt 0.1224
_refine_ls_wR_factor_ref 0.1294
_reflns_Friedel_coverage 0.000
_reflns_number_gt 4959
_reflns_number_total 6088
_reflns_threshold_expression 'I > 2\s(I)'
_cod_data_source_file ja6b02337_si_002.cif
_cod_data_source_block compound_3a
_cod_original_cell_volume 2857.5(10)
_cod_original_sg_symbol_H-M 'P 21/n'
_cod_database_code 4130332
_shelx_space_group_comment
;
The symmetry employed for this shelxl refinement is uniquely defined
by the following loop, which should always be used as a source of
symmetry information in preference to the above space-group names.
They are only intended as comments.
;

loop_
_space_group_symop_operation_xyz
'x, y, z'
'-x+1/2, y+1/2, -z+1/2'
'-x, -y, -z'
'x-1/2, -y-1/2, z-1/2'

loop_
_atom_site_label
_atom_site_type_symbol
_atom_site_fract_x
_atom_site_fract_y
_atom_site_fract_z
_atom_site_U_iso_or_equiv
_atom_site_adp_type
_atom_site_occupancy
_atom_site_site_symmetry_order
_atom_site_calc_flag
_atom_site_refinement_flags_posn
_atom_site_refinement_flags_adp
_atom_site_refinement_flags_occupancy
_atom_site_disorder_assembly
_atom_site_disorder_group
F1 F 0.43413(19) 0.64879(3) 0.17848(13) 0.0249(3) Uani 1 1 d . . . . .
O1 O 1.0602(2) 0.63616(3) 0.32419(15) 0.0193(3) Uani 1 1 d . . . . .
B1 B 0.8608(4) 0.63685(5) 0.2822(2) 0.0153(5) Uani 1 1 d . . . . .
C1 C 0.7677(3) 0.65362(4) 0.1411(2) 0.0141(4) Uani 1 1 d . . . . .
O2 O 0.7576(2) 0.62112(3) 0.36936(15) 0.0175(3) Uani 1 1 d . . . . .
F2 F 0.29526(18) 0.67513(3) -0.06744(14) 0.0274(3) Uani 1 1 d . . . . .
B2 B 0.5369(3) 0.69886(5) -0.2708(2) 0.0144(5) Uani 1 1 d . . . . .
C2 C 0.5670(3) 0.65811(4) 0.0961(2) 0.0149(4) Uani 1 1 d . . . . .
B3 B 0.4612(4) 0.53516(5) 0.7648(3) 0.0159(5) Uani 1 1 d . . . . .
C3 C 0.4929(3) 0.67176(4) -0.0334(2) 0.0144(4) Uani 1 1 d . . . . .
O3 O 0.3449(2) 0.69952(3) -0.33681(15) 0.0191(3) Uani 1 1 d . . . . .
O4 O 0.6627(2) 0.71511(3) -0.33898(15) 0.0173(3) Uani 1 1 d . . . . .
C20 C 0.6656(3) 0.50733(5) 0.5973(2) 0.0173(4) Uani 1 1 d . . . . .
H100 H 0.7817 0.5121 0.6638 0.021 Uiso 0.5 1 calc R U P A 1
C21 C 0.6824(3) 0.49090(5) 0.4753(2) 0.0186(4) Uani 1 1 d . . . . .
H101 H 0.8102 0.4849 0.4597 0.022 Uiso 0.5 1 calc R U P B 1
F3 F 0.8415(4) 0.51401(7) 0.6901(3) 0.0317(7) Uani 0.5 1 d . . P C 2
F4 F 0.8732(4) 0.48354(6) 0.4570(3) 0.0310(7) Uani 0.5 1 d . . P D 2
C4 C 0.6159(3) 0.68186(4) -0.1269(2) 0.0135(4) Uani 1 1 d . . . . .
O5 O 0.5995(2) 0.53396(3) 0.88705(15) 0.0183(3) Uani 1 1 d . . . . .
C5 C 0.8198(3) 0.67732(4) -0.0832(2) 0.0140(4) Uani 1 1 d . . . . .
H5 H 0.9093 0.6838 -0.1441 0.017 Uiso 1 1 calc R U . . .
O6 O 0.3034(2) 0.55287(3) 0.77461(15) 0.0180(3) Uani 1 1 d . . . . .
C6 C 0.8931(3) 0.66360(4) 0.0470(2) 0.0145(4) Uani 1 1 d . . . . .
H6 H 1.0320 0.6609 0.0733 0.017 Uiso 1 1 calc R U . . .
C7 C 1.1020(3) 0.61347(5) 0.4368(2) 0.0170(4) Uani 1 1 d . . . . .
C8 C 0.9025(3) 0.61209(5) 0.4960(2) 0.0162(4) Uani 1 1 d . . . . .
C9 C 1.2805(3) 0.62333(5) 0.5448(2) 0.0258(5) Uani 1 1 d . . . . .
H9A H 1.3057 0.6090 0.6242 0.039 Uiso 1 1 calc R U . . .
H9B H 1.2543 0.6428 0.5835 0.039 Uiso 1 1 calc R U . . .
H9C H 1.3966 0.6245 0.4966 0.039 Uiso 1 1 calc R U . . .
C10 C 1.1497(4) 0.58532(5) 0.3619(3) 0.0286(6) Uani 1 1 d . . . . .
H10A H 1.1844 0.5696 0.4338 0.043 Uiso 1 1 calc R U . . .
H10B H 1.2617 0.5889 0.3113 0.043 Uiso 1 1 calc R U . . .
H10C H 1.0340 0.5792 0.2920 0.043 Uiso 1 1 calc R U . . .
C11 C 0.8457(3) 0.58145(5) 0.5424(2) 0.0238(5) Uani 1 1 d . . . . .
H11A H 0.9496 0.5739 0.6185 0.036 Uiso 1 1 calc R U . . .
H11B H 0.8306 0.5680 0.4592 0.036 Uiso 1 1 calc R U . . .
H11C H 0.7203 0.5826 0.5795 0.036 Uiso 1 1 calc R U . . .
C12 C 0.8881(3) 0.63477(5) 0.6136(2) 0.0229(5) Uani 1 1 d . . . . .
H12A H 0.9772 0.6291 0.7023 0.034 Uiso 1 1 calc R U . . .
H12B H 0.7517 0.6355 0.6325 0.034 Uiso 1 1 calc R U . . .
H12C H 0.9261 0.6543 0.5818 0.034 Uiso 1 1 calc R U . . .
C13 C 0.3302(3) 0.72226(5) -0.4503(2) 0.0189(5) Uani 1 1 d . . . . .
C14 C 0.5486(3) 0.72417(5) -0.4788(2) 0.0164(4) Uani 1 1 d . . . . .
C15 C 0.1824(4) 0.71209(6) -0.5787(3) 0.0316(6) Uani 1 1 d . . . . .
H15A H 0.1830 0.7259 -0.6593 0.047 Uiso 1 1 calc R U . . .
H15B H 0.0498 0.7115 -0.5523 0.047 Uiso 1 1 calc R U . . .
H15C H 0.2183 0.6922 -0.6077 0.047 Uiso 1 1 calc R U . . .
C16 C 0.2587(4) 0.75028(5) -0.3857(3) 0.0266(5) Uani 1 1 d . . . . .
H16A H 0.2449 0.7662 -0.4579 0.040 Uiso 1 1 calc R U . . .
H16B H 0.3549 0.7562 -0.3011 0.040 Uiso 1 1 calc R U . . .
H16C H 0.1302 0.7465 -0.3562 0.040 Uiso 1 1 calc R U . . .
C17 C 0.6148(3) 0.75494(5) -0.5142(2) 0.0208(5) Uani 1 1 d . . . . .
H17A H 0.5311 0.7621 -0.6025 0.031 Uiso 1 1 calc R U . . .
H17B H 0.7530 0.7543 -0.5291 0.031 Uiso 1 1 calc R U . . .
H17C H 0.6031 0.7684 -0.4339 0.031 Uiso 1 1 calc R U . . .
C18 C 0.5921(4) 0.70175(5) -0.5901(2) 0.0228(5) Uani 1 1 d . . . . .
H18A H 0.5246 0.7077 -0.6863 0.034 Uiso 1 1 calc R U . . .
H18B H 0.5446 0.6822 -0.5663 0.034 Uiso 1 1 calc R U . . .
H18C H 0.7352 0.7009 -0.5896 0.034 Uiso 1 1 calc R U . . .
C19 C 0.4821(3) 0.51710(5) 0.6251(2) 0.0174(4) Uani 1 1 d . . . . .
C22 C 0.5432(3) 0.55644(5) 0.9856(2) 0.0182(5) Uani 1 1 d . . . . .
C23 C 0.3169(3) 0.56039(5) 0.9288(2) 0.0170(4) Uani 1 1 d . . . . .
C24 C 0.6639(4) 0.58394(5) 0.9657(3) 0.0306(6) Uani 1 1 d . . . . .
H24A H 0.6330 0.5996 1.0309 0.046 Uiso 1 1 calc R U . . .
H24B H 0.6312 0.5908 0.8654 0.046 Uiso 1 1 calc R U . . .
H24C H 0.8053 0.5792 0.9880 0.046 Uiso 1 1 calc R U . . .
C25 C 0.5935(4) 0.54499(6) 1.1389(2) 0.0298(6) Uani 1 1 d . . . . .
H25A H 0.5534 0.5596 1.2056 0.045 Uiso 1 1 calc R U . . .
H25B H 0.7365 0.5416 1.1630 0.045 Uiso 1 1 calc R U . . .
H25C H 0.5230 0.5263 1.1473 0.045 Uiso 1 1 calc R U . . .
C26 C 0.1875(3) 0.53799(5) 0.9908(3) 0.0240(5) Uani 1 1 d . . . . .
H26A H 0.1817 0.5431 1.0917 0.036 Uiso 1 1 calc R U . . .
H26B H 0.2439 0.5181 0.9865 0.036 Uiso 1 1 calc R U . . .
H26C H 0.0536 0.5384 0.9343 0.036 Uiso 1 1 calc R U . . .
C27 C 0.2399(3) 0.59163(5) 0.9403(2) 0.0213(5) Uani 1 1 d . . . . .
H27A H 0.2560 0.5974 1.0423 0.032 Uiso 1 1 calc R U . . .
H27B H 0.0993 0.5924 0.8975 0.032 Uiso 1 1 calc R U . . .
H27C H 0.3145 0.6053 0.8884 0.032 Uiso 1 1 calc R U . . .

loop_
_atom_site_aniso_label
_atom_site_aniso_U_11
_atom_site_aniso_U_22
_atom_site_aniso_U_33
_atom_site_aniso_U_23
_atom_site_aniso_U_13
_atom_site_aniso_U_12
F1 0.0226(7) 0.0329(8) 0.0203(7) 0.0066(6) 0.0068(5) -0.0010(6)
O1 0.0167(8) 0.0246(8) 0.0154(7) 0.0097(6) -0.0004(6) 0.0007(6)
B1 0.0203(12) 0.0135(11) 0.0122(11) -0.0016(9) 0.0029(9) -0.0007(9)
C1 0.0194(11) 0.0110(10) 0.0112(9) -0.0007(7) 0.0009(8) -0.0001(8)
O2 0.0171(8) 0.0209(8) 0.0133(7) 0.0049(6) -0.0004(6) 0.0008(6)
F2 0.0163(6) 0.0398(8) 0.0259(7) 0.0119(6) 0.0030(5) 0.0016(6)
B2 0.0158(11) 0.0145(11) 0.0131(11) -0.0004(9) 0.0030(9) 0.0003(9)
C2 0.0190(11) 0.0144(10) 0.0127(10) -0.0017(8) 0.0064(8) -0.0027(8)
B3 0.0189(12) 0.0147(11) 0.0151(11) 0.0009(9) 0.0056(9) -0.0006(9)
C3 0.0116(10) 0.0148(10) 0.0162(10) 0.0003(8) 0.0007(8) 0.0007(8)
O3 0.0161(8) 0.0239(8) 0.0165(8) 0.0079(6) 0.0003(6) -0.0013(6)
O4 0.0155(7) 0.0209(8) 0.0147(7) 0.0076(6) -0.0002(6) -0.0002(6)
C20 0.0196(11) 0.0185(11) 0.0133(10) -0.0019(8) 0.0011(8) -0.0004(9)
C21 0.0198(11) 0.0176(11) 0.0196(11) -0.0009(8) 0.0071(9) 0.0024(9)
F3 0.0235(14) 0.0435(17) 0.0265(15) -0.0146(13) -0.0009(12) 0.0000(13)
F4 0.0200(14) 0.0400(17) 0.0330(16) -0.0144(13) 0.0046(12) 0.0028(12)
C4 0.0175(10) 0.0118(10) 0.0108(9) -0.0005(7) 0.0008(8) 0.0002(8)
O5 0.0215(8) 0.0157(7) 0.0175(8) -0.0061(6) 0.0029(6) 0.0037(6)
C5 0.0155(10) 0.0147(10) 0.0123(10) 0.0003(8) 0.0037(8) -0.0003(8)
O6 0.0198(8) 0.0220(8) 0.0116(7) -0.0031(6) 0.0008(6) 0.0033(6)
C6 0.0138(10) 0.0149(10) 0.0145(10) 0.0000(8) 0.0011(8) -0.0002(8)
C7 0.0181(11) 0.0197(11) 0.0129(10) 0.0051(8) 0.0017(8) 0.0033(9)
C8 0.0162(10) 0.0200(11) 0.0113(10) 0.0039(8) -0.0008(8) 0.0035(8)
C9 0.0186(11) 0.0339(14) 0.0231(12) 0.0085(10) -0.0014(9) -0.0006(10)
C10 0.0334(14) 0.0304(13) 0.0223(12) 0.0019(10) 0.0059(10) 0.0135(11)
C11 0.0248(12) 0.0246(12) 0.0209(12) 0.0091(9) 0.0008(9) -0.0023(10)
C12 0.0262(12) 0.0275(12) 0.0140(11) 0.0003(9) 0.0003(9) 0.0094(10)
C13 0.0189(11) 0.0225(11) 0.0149(10) 0.0068(9) 0.0017(8) 0.0021(9)
C14 0.0178(11) 0.0194(11) 0.0117(10) 0.0032(8) 0.0014(8) 0.0019(9)
C15 0.0235(13) 0.0450(16) 0.0227(12) 0.0084(11) -0.0067(10) -0.0041(11)
C16 0.0247(12) 0.0327(13) 0.0243(12) 0.0087(10) 0.0094(10) 0.0129(10)
C17 0.0268(12) 0.0201(11) 0.0164(11) 0.0043(8) 0.0068(9) 0.0011(9)
C18 0.0285(12) 0.0220(12) 0.0201(11) -0.0007(9) 0.0106(10) 0.0034(10)
C19 0.0248(11) 0.0136(10) 0.0144(10) 0.0002(8) 0.0053(9) -0.0008(9)
C22 0.0217(11) 0.0164(10) 0.0162(11) -0.0069(8) 0.0019(9) 0.0034(9)
C23 0.0217(11) 0.0179(11) 0.0113(10) -0.0025(8) 0.0026(8) 0.0031(9)
C24 0.0253(13) 0.0228(13) 0.0432(15) -0.0103(11) 0.0040(11) -0.0026(10)
C25 0.0349(14) 0.0345(14) 0.0166(12) -0.0049(10) -0.0058(10) 0.0114(11)
C26 0.0253(12) 0.0235(12) 0.0253(12) -0.0011(9) 0.0103(10) 0.0017(10)
C27 0.0272(12) 0.0198(11) 0.0177(11) -0.0014(9) 0.0059(9) 0.0068(9)

loop_
_atom_type_symbol
_atom_type_description
_atom_type_scat_dispersion_real
_atom_type_scat_dispersion_imag
_atom_type_scat_source
C C 0.0033 0.0016 'International Tables Vol C Tables 4.2.6.8 and 6.1.1.4'
H H 0.0000 0.0000 'International Tables Vol C Tables 4.2.6.8 and 6.1.1.4'
B B 0.0013 0.0007 'International Tables Vol C Tables 4.2.6.8 and 6.1.1.4'
O O 0.0106 0.0060 'International Tables Vol C Tables 4.2.6.8 and 6.1.1.4'
F F 0.0171 0.0103 'International Tables Vol C Tables 4.2.6.8 and 6.1.1.4'

loop_
_geom_angle_atom_site_label_1
_geom_angle_atom_site_label_2
_geom_angle_atom_site_label_3
_geom_angle
_geom_angle_site_symmetry_1
_geom_angle_site_symmetry_3
B1 O1 C7 106.93(16) . .
O1 B1 O2 114.26(19) . .
O1 B1 C1 120.32(19) . .
O2 B1 C1 125.4(2) . .
C2 C1 C6 116.19(18) . .
C2 C1 B1 124.96(19) . .
C6 C1 B1 118.74(19) . .
B1 O2 C8 106.26(16) . .
O3 B2 O4 114.41(18) . .
O3 B2 C4 124.91(19) . .
O4 B2 C4 120.67(19) . .
F1 C2 C3 117.20(18) . .
F1 C2 C1 120.49(18) . .
C3 C2 C1 122.31(19) . .
O6 B3 O5 114.59(18) . .
O6 B3 C19 123.1(2) . .
O5 B3 C19 122.32(19) . .
F2 C3 C2 117.79(18) . .
F2 C3 C4 120.30(18) . .
C2 C3 C4 121.91(19) . .
B2 O3 C13 106.84(16) . .
B2 O4 C14 106.45(16) . .
C21 C20 C19 121.7(2) . .
C21 C20 F3 116.6(2) . .
C19 C20 F3 121.7(2) . .
C21 C20 H100 119.2 . .
C19 C20 H100 119.2 . .
C20 C21 F4 116.1(2) . .
C20 C21 C19 121.9(2) . 3_666
F4 C21 C19 121.9(2) . 3_666
C20 C21 H101 119.0 . .
C19 C21 H101 119.0 3_666 .
C3 C4 C5 116.50(18) . .
C3 C4 B2 122.99(18) . .
C5 C4 B2 120.44(18) . .
B3 O5 C22 106.51(16) . .
C6 C5 C4 121.28(19) . .
C6 C5 H5 119.4 . .
C4 C5 H5 119.4 . .
B3 O6 C23 106.31(16) . .
C5 C6 C1 121.80(19) . .
C5 C6 H6 119.1 . .
C1 C6 H6 119.1 . .
O1 C7 C10 106.45(17) . .
O1 C7 C9 108.34(17) . .
C10 C7 C9 110.10(19) . .
O1 C7 C8 101.95(15) . .
C10 C7 C8 113.69(19) . .
C9 C7 C8 115.47(18) . .
O2 C8 C12 106.39(16) . .
O2 C8 C11 108.22(17) . .
C12 C8 C11 110.78(18) . .
O2 C8 C7 102.40(15) . .
C12 C8 C7 113.44(18) . .
C11 C8 C7 114.79(18) . .
C7 C9 H9A 109.5 . .
C7 C9 H9B 109.5 . .
H9A C9 H9B 109.5 . .
C7 C9 H9C 109.5 . .
H9A C9 H9C 109.5 . .
H9B C9 H9C 109.5 . .
C7 C10 H10A 109.5 . .
C7 C10 H10B 109.5 . .
H10A C10 H10B 109.5 . .
C7 C10 H10C 109.5 . .
H10A C10 H10C 109.5 . .
H10B C10 H10C 109.5 . .
C8 C11 H11A 109.5 . .
C8 C11 H11B 109.5 . .
H11A C11 H11B 109.5 . .
C8 C11 H11C 109.5 . .
H11A C11 H11C 109.5 . .
H11B C11 H11C 109.5 . .
C8 C12 H12A 109.5 . .
C8 C12 H12B 109.5 . .
H12A C12 H12B 109.5 . .
C8 C12 H12C 109.5 . .
H12A C12 H12C 109.5 . .
H12B C12 H12C 109.5 . .
O3 C13 C15 108.72(18) . .
O3 C13 C16 106.25(17) . .
C15 C13 C16 110.71(19) . .
O3 C13 C14 102.11(16) . .
C15 C13 C14 114.47(19) . .
C16 C13 C14 113.78(19) . .
O4 C14 C17 108.48(17) . .
O4 C14 C18 106.96(17) . .
C17 C14 C18 111.11(18) . .
O4 C14 C13 102.38(15) . .
C17 C14 C13 114.67(18) . .
C18 C14 C13 112.52(18) . .
C13 C15 H15A 109.5 . .
C13 C15 H15B 109.5 . .
H15A C15 H15B 109.5 . .
C13 C15 H15C 109.5 . .
H15A C15 H15C 109.5 . .
H15B C15 H15C 109.5 . .
C13 C16 H16A 109.5 . .
C13 C16 H16B 109.5 . .
H16A C16 H16B 109.5 . .
C13 C16 H16C 109.5 . .
H16A C16 H16C 109.5 . .
H16B C16 H16C 109.5 . .
C14 C17 H17A 109.5 . .
C14 C17 H17B 109.5 . .
H17A C17 H17B 109.5 . .
C14 C17 H17C 109.5 . .
H17A C17 H17C 109.5 . .
H17B C17 H17C 109.5 . .
C14 C18 H18A 109.5 . .
C14 C18 H18B 109.5 . .
H18A C18 H18B 109.5 . .
C14 C18 H18C 109.5 . .
H18A C18 H18C 109.5 . .
H18B C18 H18C 109.5 . .
C21 C19 C20 116.40(19) 3_666 .
C21 C19 B3 121.6(2) 3_666 .
C20 C19 B3 122.00(19) . .
O5 C22 C25 108.69(17) . .
O5 C22 C24 106.42(17) . .
C25 C22 C24 110.7(2) . .
O5 C22 C23 102.35(15) . .
C25 C22 C23 114.74(19) . .
C24 C22 C23 113.19(18) . .
O6 C23 C27 108.55(16) . .
O6 C23 C26 106.05(17) . .
C27 C23 C26 111.03(18) . .
O6 C23 C22 101.82(16) . .
C27 C23 C22 114.78(18) . .
C26 C23 C22 113.68(18) . .
C22 C24 H24A 109.5 . .
C22 C24 H24B 109.5 . .
H24A C24 H24B 109.5 . .
C22 C24 H24C 109.5 . .
H24A C24 H24C 109.5 . .
H24B C24 H24C 109.5 . .
C22 C25 H25A 109.5 . .
C22 C25 H25B 109.5 . .
H25A C25 H25B 109.5 . .
C22 C25 H25C 109.5 . .
H25A C25 H25C 109.5 . .
H25B C25 H25C 109.5 . .
C23 C26 H26A 109.5 . .
C23 C26 H26B 109.5 . .
H26A C26 H26B 109.5 . .
C23 C26 H26C 109.5 . .
H26A C26 H26C 109.5 . .
H26B C26 H26C 109.5 . .
C23 C27 H27A 109.5 . .
C23 C27 H27B 109.5 . .
H27A C27 H27B 109.5 . .
C23 C27 H27C 109.5 . .
H27A C27 H27C 109.5 . .
H27B C27 H27C 109.5 . .

loop_
_geom_bond_atom_site_label_1
_geom_bond_atom_site_label_2
_geom_bond_distance
_geom_bond_site_symmetry_2
F1 C2 1.355(2) .
O1 B1 1.357(3) .
O1 C7 1.465(2) .
B1 O2 1.365(3) .
B1 C1 1.565(3) .
C1 C2 1.384(3) .
C1 C6 1.404(3) .
O2 C8 1.473(2) .
F2 C3 1.347(2) .
B2 O3 1.357(3) .
B2 O4 1.368(3) .
B2 C4 1.568(3) .
C2 C3 1.380(3) .
B3 O6 1.360(3) .
B3 O5 1.361(3) .
B3 C19 1.570(3) .
C3 C4 1.390(3) .
O3 C13 1.470(2) .
O4 C14 1.468(2) .
C20 C21 1.384(3) .
C20 C19 1.396(3) .
C20 F3 1.396(3) .
C20 H100 0.9500 .
C21 F4 1.386(3) .
C21 C19 1.390(3) 3_666
C21 H101 0.9500 .
C4 C5 1.403(3) .
O5 C22 1.466(2) .
C5 C6 1.387(3) .
C5 H5 0.9500 .
O6 C23 1.473(2) .
C6 H6 0.9500 .
C7 C10 1.514(3) .
C7 C9 1.518(3) .
C7 C8 1.559(3) .
C8 C12 1.520(3) .
C8 C11 1.520(3) .
C9 H9A 0.9800 .
C9 H9B 0.9800 .
C9 H9C 0.9800 .
C10 H10A 0.9800 .
C10 H10B 0.9800 .
C10 H10C 0.9800 .
C11 H11A 0.9800 .
C11 H11B 0.9800 .
C11 H11C 0.9800 .
C12 H12A 0.9800 .
C12 H12B 0.9800 .
C12 H12C 0.9800 .
C13 C15 1.509(3) .
C13 C16 1.518(3) .
C13 C14 1.564(3) .
C14 C17 1.515(3) .
C14 C18 1.518(3) .
C15 H15A 0.9800 .
C15 H15B 0.9800 .
C15 H15C 0.9800 .
C16 H16A 0.9800 .
C16 H16B 0.9800 .
C16 H16C 0.9800 .
C17 H17A 0.9800 .
C17 H17B 0.9800 .
C17 H17C 0.9800 .
C18 H18A 0.9800 .
C18 H18B 0.9800 .
C18 H18C 0.9800 .
C19 C21 1.390(3) 3_666
C22 C25 1.512(3) .
C22 C24 1.520(3) .
C22 C23 1.563(3) .
C23 C27 1.515(3) .
C23 C26 1.522(3) .
C24 H24A 0.9800 .
C24 H24B 0.9800 .
C24 H24C 0.9800 .
C25 H25A 0.9800 .
C25 H25B 0.9800 .
C25 H25C 0.9800 .
C26 H26A 0.9800 .
C26 H26B 0.9800 .
C26 H26C 0.9800 .
C27 H27A 0.9800 .
C27 H27B 0.9800 .
C27 H27C 0.9800 .
